data_2310399
loop_
_publ_author_name
'Hammann, J.'
'Ocio, M.'

_publ_section_title
;
 Etude par diffraction neutronique a 0.04 K de la perovskite d'aluminium
 et d'holmium
;
_journal_name_full 'Acta Crystallographica A (24,1968-38,1982)'
_journal_page_first 975
_journal_page_last 978
_journal_volume 33
_journal_year 1977
_chemical_formula_sum 'Al Ho O3'
_space_group_IT_number 62
_symmetry_space_group_name_Hall '-P 2c 2ab'
_symmetry_space_group_name_H-M 'P b n m'
_cell_angle_alpha 90
_cell_angle_beta 90
_cell_angle_gamma 90
_cell_formula_units_Z 4
_cell_length_a 5.182
_cell_length_b 5.324
_cell_length_c 7.37
_cell_volume 203.331
_citation_journal_id_ASTM ACACBN
_cod_data_source_file Hammann_ACACBN_1977_712.cif
_cod_data_source_block Al1Ho1O3
_cod_original_cell_volume 203.3307
_cod_original_sg_symbol_Hall '-P 2ac 2n (z,x,y)'
_cod_original_formula_sum 'Al1 Ho1 O3'
_cod_database_code 2310399

loop_
_symmetry_equiv_pos_as_xyz
x,y,z
x+1/2,-y+1/2,-z
-x+1/2,y+1/2,-z+1/2
-x,-y,z+1/2
-x,-y,-z
-x-1/2,y-1/2,z
x-1/2,-y-1/2,z-1/2
x,y,-z-1/2

loop_
_atom_site_label
_atom_site_type_symbol
_atom_site_fract_x
_atom_site_fract_y
_atom_site_fract_z
_atom_site_occupancy
_atom_site_U_iso_or_equiv
O1 O-2 0.094 0.493 0.25 1 0.0
Ho1 Ho+3 -0.0007 0.059 0.25 1 0.0
Al1 Al+3 0.5 0 0 1 0.0
O2 O-2 -0.297 0.29 0.038 1 0.0
